data_7134935
loop_
_publ_author_name
'Groth, Lucie J.'
'Bockfeld, Dirk'
'Tamm, Matthias'

_publ_section_title
;
 Heavy alkali metal complexes of N-heterocyclic carbenes.
;
_journal_issue 81
_journal_name_full 'Chemical communications (Cambridge, England)'
_journal_page_first 15806
_journal_page_last 15809
_journal_paper_doi 10.1039/d5cc04534g
_journal_volume 61
_journal_year 2025
_chemical_formula_moiety 'C53 H51 B F15 K N2 O2, 0.354(C4 H8 O), 0.146(C5 H12)'
_chemical_formula_sum 'C55.15 H55.58 B F15 K N2 O2.36'
_chemical_formula_weight 1118.93
_space_group_crystal_system monoclinic
_space_group_IT_number 14
_space_group_name_Hall '-P 2ybc'
_space_group_name_H-M_alt 'P 1 21/c 1'
_atom_sites_solution_hydrogens geom
_atom_sites_solution_primary iterative
_atom_sites_solution_secondary difmap
_audit_creation_method SHELXL-2018/3
_audit_update_record
;
2025-08-06 deposited with the CCDC.	2025-09-02 downloaded from the CCDC.
;
_cell_angle_alpha 90
_cell_angle_beta 95.8760(10)
_cell_angle_gamma 90
_cell_formula_units_Z 4
_cell_length_a 10.40850(10)
_cell_length_b 21.4020(3)
_cell_length_c 23.6416(4)
_cell_measurement_reflns_used 55210
_cell_measurement_temperature 100(2)
_cell_measurement_theta_max 79.2740
_cell_measurement_theta_min 2.7700
_cell_volume 5238.80(13)
_computing_cell_refinement 'CrysAlisPro 1.171.42.64a (Rigaku OD, 2022)'
_computing_data_collection 'CrysAlisPro 1.171.42.64a (Rigaku OD, 2022)'
_computing_data_reduction 'CrysAlisPro 1.171.42.64a (Rigaku OD, 2022)'
_computing_publication_material 'OLEX2 v1.3 (O. V. Dolomanov et al., J. Appl. Cryst., 2009, 42, 339-341)'
_computing_structure_refinement 'SHELXL-2018/3 (G. M. Sheldrick, Acta Cryst., 2015, C71, 3-8)'
_computing_structure_solution 'SHELXT 2018/2 (G. M. Sheldrick, Acta Cryst., 2015, A71, 3-8)'
_diffrn_ambient_environment N~2~
_diffrn_ambient_temperature 100(2)
_diffrn_detector 'Hybrid Pixel Array Detector'
_diffrn_detector_area_resol_mean 10.0000
_diffrn_detector_type HyPix
_diffrn_measured_fraction_theta_full 1.000
_diffrn_measured_fraction_theta_max 0.989
_diffrn_measurement_device 'four-circle diffractometer'
_diffrn_measurement_device_type 'XtaLAB Synergy, Single source at home/near, HyPix'
_diffrn_measurement_method '\w scans'
_diffrn_radiation_monochromator mirror
_diffrn_radiation_probe x-ray
_diffrn_radiation_type 'Cu K\a'
_diffrn_radiation_wavelength 1.54184
_diffrn_reflns_av_R_equivalents 0.0485
_diffrn_reflns_av_unetI/netI 0.0234
_diffrn_reflns_Laue_measured_fraction_full 1.000
_diffrn_reflns_Laue_measured_fraction_max 0.989
_diffrn_reflns_limit_h_max 12
_diffrn_reflns_limit_h_min -13
_diffrn_reflns_limit_k_max 27
_diffrn_reflns_limit_k_min -27
_diffrn_reflns_limit_l_max 30
_diffrn_reflns_limit_l_min -29
_diffrn_reflns_number 116504
_diffrn_reflns_point_group_measured_fraction_full 1.000
_diffrn_reflns_point_group_measured_fraction_max 0.989
_diffrn_reflns_theta_full 67.684
_diffrn_reflns_theta_max 80.270
_diffrn_reflns_theta_min 2.792
_diffrn_source 'micro-focus sealed X-ray tube'
_diffrn_source_type 'PhotonJet (Cu) X-ray Source'
_exptl_absorpt_coefficient_mu 1.754
_exptl_absorpt_correction_T_max 1.000
_exptl_absorpt_correction_T_min 0.704
_exptl_absorpt_correction_type gaussian
_exptl_absorpt_process_details
;
CrysAlisPro 1.171.42.64a (Rigaku Oxford Diffraction, 2022)
Numerical absorption correction based on gaussian integration over
a multifaceted crystal model
Empirical absorption correction using spherical harmonics,
implemented in SCALE3 ABSPACK scaling algorithm.
;
_exptl_crystal_colour colourless
_exptl_crystal_density_diffrn 1.419
_exptl_crystal_description 'fragment of needle'
_exptl_crystal_F_000 2313
_exptl_crystal_size_max 0.200
_exptl_crystal_size_mid 0.060
_exptl_crystal_size_min 0.050
_refine_diff_density_max 0.627
_refine_diff_density_min -0.683
_refine_diff_density_rms 0.049
_refine_ls_extinction_method none
_refine_ls_goodness_of_fit_ref 1.058
_refine_ls_hydrogen_treatment constr
_refine_ls_matrix_type full
_refine_ls_number_parameters 833
_refine_ls_number_reflns 11349
_refine_ls_number_restraints 141
_refine_ls_restrained_S_all 1.065
_refine_ls_R_factor_all 0.0492
_refine_ls_R_factor_gt 0.0451
_refine_ls_shift/su_max 0.001
_refine_ls_shift/su_mean 0.000
_refine_ls_structure_factor_coef Fsqd
_refine_ls_weighting_details 'w=1/[\s^2^(Fo^2^)+(0.0591P)^2^+3.1933P] where P=(Fo^2^+2Fc^2^)/3'
_refine_ls_weighting_scheme calc
_refine_ls_wR_factor_gt 0.1213
_refine_ls_wR_factor_ref 0.1242
_reflns_Friedel_coverage 0.000
_reflns_number_gt 10234
_reflns_number_total 11349
_reflns_threshold_expression 'I > 2\s(I)'
_cod_data_source_file d5cc04534g2.cif
_cod_data_source_block lgr02db
_cod_depositor_comments 'Adding full bibliography for 7134934--7134942.cif.'
_cod_original_sg_symbol_H-M 'P 21/c'
_cod_database_code 7134935
_shelx_shelxl_version_number 2018/3
_shelx_space_group_comment
;
The symmetry employed for this shelxl refinement is uniquely defined
by the following loop, which should always be used as a source of
symmetry information in preference to the above space-group names.
They are only intended as comments.
;
_shelx_estimated_absorpt_t_min 0.721
_shelx_estimated_absorpt_t_max 0.917
_oxdiff_exptl_absorpt_empirical_full_min 0.692
_oxdiff_exptl_absorpt_empirical_full_max 1.822
_oxdiff_exptl_absorpt_empirical_details
;
Empirical correction (ABSPACK) includes:
- Absorption correction using spherical harmonics
- Frame scaling
- Detector area scaling
;

loop_
_space_group_symop_operation_xyz
'x, y, z'
'-x, y+1/2, -z+1/2'
'-x, -y, -z'
'x, -y-1/2, z-1/2'

loop_
_atom_site_label
_atom_site_type_symbol
_atom_site_fract_x
_atom_site_fract_y
_atom_site_fract_z
_atom_site_U_iso_or_equiv
_atom_site_adp_type
_atom_site_occupancy
_atom_site_site_symmetry_order
_atom_site_calc_flag
_atom_site_refinement_flags_posn
_atom_site_refinement_flags_adp
_atom_site_refinement_flags_occupancy
_atom_site_disorder_assembly
_atom_site_disorder_group
K1 K 0.56357(4) 0.23128(2) 0.41215(2) 0.04028(11) Uani 1 1 d . . . . .
F1 F 0.46318(9) 0.03399(5) 0.22610(5) 0.0366(2) Uani 1 1 d . . . . .
F2 F 0.29106(10) -0.04414(6) 0.17565(6) 0.0482(3) Uani 1 1 d . . . . .
F3 F 0.35853(10) -0.16337(5) 0.15001(5) 0.0435(3) Uani 1 1 d . . . . .
F4 F 0.60190(11) -0.20368(5) 0.18132(5) 0.0395(3) Uani 1 1 d . . . . .
F5 F 0.77928(9) -0.12615(4) 0.23122(5) 0.0323(2) Uani 1 1 d . . . . .
F6 F 0.74989(12) -0.03352(7) 0.13607(5) 0.0497(3) Uani 1 1 d . . . . .
F7 F 0.92909(14) -0.00542(8) 0.07047(5) 0.0607(4) Uani 1 1 d . . . . .
F8 F 1.14399(11) 0.05957(6) 0.11053(5) 0.0452(3) Uani 1 1 d . . . . .
F9 F 1.17361(9) 0.09494(5) 0.22189(5) 0.0385(2) Uani 1 1 d . . . . .
F10 F 0.99437(9) 0.06805(5) 0.28994(4) 0.0307(2) Uani 1 1 d . . . . .
F11 F 0.59069(8) -0.03781(4) 0.34865(4) 0.0272(2) Uani 1 1 d . . . . .
F12 F 0.65094(10) -0.11039(5) 0.43846(4) 0.0348(2) Uani 1 1 d . . . . .
F13 F 0.89360(12) -0.15858(5) 0.45964(4) 0.0402(3) Uani 1 1 d . . . . .
F14 F 1.07690(10) -0.12700(5) 0.39078(5) 0.0408(3) Uani 1 1 d . . . . .
F15 F 1.02091(9) -0.05539(5) 0.30113(4) 0.0327(2) Uani 1 1 d . . . . .
O1 O 0.36161(18) 0.28449(8) 0.45376(9) 0.0642(5) Uani 1 1 d . . . . .
O2 O 0.72111(19) 0.28221(9) 0.49314(7) 0.0633(5) Uani 1 1 d . . . . .
N1 N 0.65428(12) 0.10652(6) 0.32195(5) 0.0208(2) Uani 1 1 d . . . . .
N2 N 0.65919(12) 0.17542(6) 0.25734(6) 0.0226(3) Uani 1 1 d . . . . .
C1 C 0.62755(14) 0.16852(7) 0.31098(7) 0.0231(3) Uani 1 1 d . . . . .
C2 C 0.70457(13) 0.07468(7) 0.27618(7) 0.0214(3) Uani 1 1 d . . . . .
C3 C 0.70638(14) 0.12043(7) 0.23634(7) 0.0237(3) Uani 1 1 d . . . . .
H3 H 0.735448 0.115488 0.199797 0.028 Uiso 1 1 calc R U . . .
C4 C 0.63460(14) 0.08795(7) 0.37915(6) 0.0221(3) Uani 1 1 d . . . . .
C5 C 0.74097(15) 0.08678(7) 0.42078(7) 0.0260(3) Uani 1 1 d . . . . .
C6 C 0.71712(18) 0.07805(8) 0.47726(7) 0.0333(4) Uani 1 1 d . . . . .
H6 H 0.787711 0.076269 0.506060 0.040 Uiso 1 1 calc R U . . .
C7 C 0.59272(19) 0.07194(9) 0.49205(8) 0.0371(4) Uani 1 1 d . . . . .
H7 H 0.578290 0.066739 0.530798 0.044 Uiso 1 1 calc R U . . .
C8 C 0.48918(18) 0.07338(8) 0.45043(8) 0.0332(4) Uani 1 1 d . . . . .
H8 H 0.404049 0.069020 0.461057 0.040 Uiso 1 1 calc R U . . .
C9 C 0.50717(15) 0.08112(7) 0.39315(7) 0.0253(3) Uani 1 1 d . . . . .
C10 C 0.87686(15) 0.09984(8) 0.40602(7) 0.0301(3) Uani 1 1 d . . . . .
H10 H 0.878910 0.091776 0.364461 0.036 Uiso 1 1 calc R U . . .
C11 C 0.97789(17) 0.05776(9) 0.43847(9) 0.0374(4) Uani 1 1 d . . . . .
H11A H 0.986194 0.068884 0.478884 0.056 Uiso 1 1 calc R U . . .
H11B H 1.061300 0.063408 0.423315 0.056 Uiso 1 1 calc R U . . .
H11C H 0.950886 0.014017 0.433981 0.056 Uiso 1 1 calc R U . . .
C12 C 0.91013(18) 0.16885(9) 0.41721(9) 0.0393(4) Uani 1 1 d . . . . .
H12A H 0.848172 0.195174 0.394069 0.059 Uiso 1 1 calc R U . . .
H12B H 0.997519 0.177235 0.407159 0.059 Uiso 1 1 calc R U . . .
H12C H 0.905943 0.178226 0.457555 0.059 Uiso 1 1 calc R U . . .
C13 C 0.38977(15) 0.08243(8) 0.34892(8) 0.0286(3) Uani 1 1 d . . . . .
H13 H 0.421639 0.085067 0.310503 0.034 Uiso 1 1 calc R U . . .
C14 C 0.30987(17) 0.02272(8) 0.35087(10) 0.0422(5) Uani 1 1 d . . . . .
H14A H 0.363533 -0.013439 0.343552 0.063 Uiso 1 1 calc R U . . .
H14B H 0.235764 0.024758 0.321811 0.063 Uiso 1 1 calc R U . . .
H14C H 0.279083 0.018531 0.388497 0.063 Uiso 1 1 calc R U . . .
C15 C 0.30401(19) 0.13947(9) 0.35609(9) 0.0405(4) Uani 1 1 d . . . . .
H15A H 0.278007 0.140072 0.394774 0.061 Uiso 1 1 calc R U . . .
H15C H 0.226956 0.137176 0.328634 0.061 Uiso 1 1 calc R U . . .
H15B H 0.352200 0.177663 0.349453 0.061 Uiso 1 1 calc R U . . .
C16 C 0.65121(15) 0.23411(7) 0.22752(7) 0.0256(3) Uani 1 1 d . . . . .
C17 C 0.53783(16) 0.24796(8) 0.19249(7) 0.0284(3) Uani 1 1 d . . . . .
C18 C 0.53409(18) 0.30404(8) 0.16264(9) 0.0380(4) Uani 1 1 d . . . . .
H18 H 0.459260 0.314466 0.138016 0.046 Uiso 1 1 calc R U . . .
C19 C 0.6374(2) 0.34479(9) 0.16825(10) 0.0435(5) Uani 1 1 d . . . . .
H19 H 0.633354 0.382654 0.147172 0.052 Uiso 1 1 calc R U . . .
C20 C 0.7468(2) 0.33090(8) 0.20435(9) 0.0402(4) Uani 1 1 d . . . . .
H20 H 0.816069 0.359967 0.208541 0.048 Uiso 1 1 calc R U . . .
C21 C 0.75700(17) 0.27485(8) 0.23475(8) 0.0315(4) Uani 1 1 d . . . . .
C22 C 0.42437(16) 0.20287(8) 0.18586(8) 0.0327(4) Uani 1 1 d . . . . .
H22 H 0.426062 0.178039 0.221763 0.039 Uiso 1 1 calc R U . . .
C23 C 0.4368(2) 0.15709(10) 0.13711(10) 0.0453(5) Uani 1 1 d . . . . .
H23A H 0.519453 0.134992 0.143534 0.068 Uiso 1 1 calc R U . . .
H23B H 0.433019 0.180099 0.101143 0.068 Uiso 1 1 calc R U . . .
H23C H 0.365838 0.126824 0.135405 0.068 Uiso 1 1 calc R U . . .
C24 C 0.29410(18) 0.23608(10) 0.17688(10) 0.0430(4) Uani 1 1 d . . . . .
H24A H 0.287546 0.266382 0.207524 0.064 Uiso 1 1 calc R U . . .
H24B H 0.224450 0.205294 0.177106 0.064 Uiso 1 1 calc R U . . .
H24C H 0.286661 0.257873 0.140234 0.064 Uiso 1 1 calc R U . . .
C25 C 0.87993(17) 0.25806(9) 0.27204(9) 0.0386(4) Uani 1 1 d . . . . .
H25 H 0.858502 0.223707 0.298162 0.046 Uiso 1 1 calc R U . . .
C26 C 0.9822(2) 0.23360(11) 0.23621(11) 0.0515(5) Uani 1 1 d . . . . .
H26A H 0.947720 0.197760 0.213736 0.077 Uiso 1 1 calc R U . . .
H26B H 1.058527 0.220601 0.261153 0.077 Uiso 1 1 calc R U . . .
H26C H 1.006302 0.266665 0.210631 0.077 Uiso 1 1 calc R U . . .
C27 C 0.9350(2) 0.31233(13) 0.30865(12) 0.0598(7) Uani 1 1 d . . . . .
H27A H 0.967682 0.344441 0.284279 0.090 Uiso 1 1 calc R U . . .
H27B H 1.005674 0.297217 0.335767 0.090 Uiso 1 1 calc R U . . .
H27C H 0.866966 0.330207 0.329443 0.090 Uiso 1 1 calc R U . . .
C28 C 0.63198(14) -0.04178(7) 0.23296(7) 0.0232(3) Uani 1 1 d . . . . .
C29 C 0.50485(15) -0.02459(7) 0.21707(7) 0.0273(3) Uani 1 1 d . . . . .
C30 C 0.41208(16) -0.06434(8) 0.19052(8) 0.0332(4) Uani 1 1 d . . . . .
C31 C 0.44482(16) -0.12475(8) 0.17840(8) 0.0319(4) Uani 1 1 d . . . . .
C32 C 0.56868(16) -0.14477(7) 0.19405(7) 0.0292(3) Uani 1 1 d . . . . .
C33 C 0.65772(15) -0.10377(7) 0.22029(7) 0.0254(3) Uani 1 1 d . . . . .
C34 C 0.86207(14) 0.01330(7) 0.21885(7) 0.0244(3) Uani 1 1 d . . . . .
C35 C 0.85397(17) -0.00278(9) 0.16167(8) 0.0325(4) Uani 1 1 d . . . . .
C36 C 0.94635(19) 0.01155(10) 0.12540(8) 0.0383(4) Uani 1 1 d . . . . .
C37 C 1.05463(17) 0.04451(9) 0.14528(8) 0.0340(4) Uani 1 1 d . . . . .
C38 C 1.06859(15) 0.06250(8) 0.20136(8) 0.0295(3) Uani 1 1 d . . . . .
C39 C 0.97391(15) 0.04741(7) 0.23585(7) 0.0258(3) Uani 1 1 d . . . . .
C40 C 0.80327(14) -0.03821(7) 0.32106(7) 0.0228(3) Uani 1 1 d . . . . .
C41 C 0.71497(14) -0.05633(7) 0.35843(7) 0.0237(3) Uani 1 1 d . . . . .
C42 C 0.74221(16) -0.09515(7) 0.40474(7) 0.0275(3) Uani 1 1 d . . . . .
C43 C 0.86496(17) -0.11960(7) 0.41552(7) 0.0296(3) Uani 1 1 d . . . . .
C44 C 0.95645(16) -0.10411(8) 0.38025(7) 0.0296(3) Uani 1 1 d . . . . .
C45 C 0.92493(15) -0.06469(7) 0.33417(7) 0.0256(3) Uani 1 1 d . . . . .
C50 C 0.8097(5) 0.3301(2) 0.49291(17) 0.1053(14) Uani 1 1 d . . . . .
H50A H 0.770646 0.367036 0.472582 0.126 Uiso 0.722(12) 1 calc R U P A 3
H50B H 0.886045 0.316745 0.474270 0.126 Uiso 0.722(12) 1 calc R U P A 3
H50C H 0.770036 0.371956 0.495381 0.126 Uiso 0.278(12) 1 calc R U P A 4
H50D H 0.861459 0.328177 0.460093 0.126 Uiso 0.278(12) 1 calc R U P A 4
B1 B 0.75013(16) 0.00270(8) 0.26364(8) 0.0219(3) Uani 1 1 d . . . . .
C46 C 0.2920(5) 0.34027(19) 0.43563(19) 0.0688(13) Uani 0.693(4) 1 d . . P A 1
H46A H 0.237805 0.333151 0.399286 0.083 Uiso 0.693(4) 1 calc R U P A 1
H46B H 0.352215 0.375163 0.430615 0.083 Uiso 0.693(4) 1 calc R U P A 1
C47 C 0.2099(7) 0.3542(3) 0.4825(3) 0.083(2) Uani 0.693(4) 1 d . . P A 1
H47A H 0.257933 0.379835 0.512418 0.099 Uiso 0.693(4) 1 calc R U P A 1
H47B H 0.130566 0.376832 0.467693 0.099 Uiso 0.693(4) 1 calc R U P A 1
C48 C 0.1784(4) 0.29417(19) 0.50457(18) 0.0631(10) Uani 0.693(4) 1 d . . P A 1
H48A H 0.095257 0.278724 0.485617 0.076 Uiso 0.693(4) 1 calc R U P A 1
H48B H 0.172409 0.296462 0.546036 0.076 Uiso 0.693(4) 1 calc R U P A 1
C49 C 0.2886(4) 0.25208(15) 0.49164(14) 0.0552(10) Uani 0.693(4) 1 d . . P A 1
H49A H 0.343532 0.241779 0.527108 0.066 Uiso 0.693(4) 1 calc R U P A 1
H49B H 0.254519 0.212671 0.474060 0.066 Uiso 0.693(4) 1 calc R U P A 1
C46A C 0.2176(15) 0.2844(8) 0.4301(7) 0.112(5) Uani 0.307(4) 1 d . U P A 2
H46C H 0.210342 0.281759 0.388112 0.134 Uiso 0.307(4) 1 calc R U P A 2
H46D H 0.174429 0.247277 0.444584 0.134 Uiso 0.307(4) 1 calc R U P A 2
C47A C 0.1619(12) 0.3337(7) 0.4450(5) 0.096(4) Uani 0.307(4) 1 d . U P A 2
H47C H 0.089154 0.322639 0.467005 0.115 Uiso 0.307(4) 1 calc R U P A 2
H47D H 0.127043 0.357506 0.410941 0.115 Uiso 0.307(4) 1 calc R U P A 2
C48A C 0.2614(14) 0.3742(8) 0.4820(6) 0.082(4) Uani 0.307(4) 1 d . U P A 2
H48C H 0.252366 0.418919 0.471715 0.098 Uiso 0.307(4) 1 calc R U P A 2
H48D H 0.251130 0.369288 0.522973 0.098 Uiso 0.307(4) 1 calc R U P A 2
C49A C 0.3892(11) 0.3488(5) 0.4683(5) 0.075(3) Uani 0.307(4) 1 d . U P A 2
H49C H 0.420527 0.371515 0.435869 0.090 Uiso 0.307(4) 1 calc R U P A 2
H49D H 0.454964 0.351924 0.501508 0.090 Uiso 0.307(4) 1 calc R U P A 2
C51 C 0.8472(8) 0.3451(4) 0.5552(3) 0.120(3) Uani 0.722(12) 1 d . U P A 3
H51A H 0.937786 0.359568 0.561882 0.144 Uiso 0.722(12) 1 calc R U P A 3
H51B H 0.789466 0.377073 0.569256 0.144 Uiso 0.722(12) 1 calc R U P A 3
C52 C 0.8293(9) 0.2820(4) 0.5826(3) 0.106(3) Uani 0.722(12) 1 d . U P A 3
H52A H 0.908345 0.256316 0.582421 0.127 Uiso 0.722(12) 1 calc R U P A 3
H52B H 0.809323 0.287163 0.622426 0.127 Uiso 0.722(12) 1 calc R U P A 3
C53 C 0.7229(6) 0.2534(3) 0.5487(2) 0.0717(15) Uani 0.722(12) 1 d . U P A 3
H53A H 0.640759 0.261290 0.565190 0.086 Uiso 0.722(12) 1 calc R U P A 3
H53B H 0.735845 0.207685 0.546055 0.086 Uiso 0.722(12) 1 calc R U P A 3
C51A C 0.8987(12) 0.3060(7) 0.5585(6) 0.069(4) Uani 0.278(12) 1 d . U P A 4
H51C H 0.933671 0.263000 0.557795 0.083 Uiso 0.278(12) 1 calc R U P A 4
H51D H 0.965844 0.336045 0.573774 0.083 Uiso 0.278(12) 1 calc R U P A 4
C52A C 0.7695(14) 0.3112(9) 0.5860(5) 0.076(4) Uani 0.278(12) 1 d . U P A 4
H52C H 0.774121 0.290519 0.623585 0.091 Uiso 0.278(12) 1 calc R U P A 4
H52D H 0.741460 0.355144 0.589436 0.091 Uiso 0.278(12) 1 calc R U P A 4
C53A C 0.687(3) 0.2767(14) 0.5421(10) 0.125(8) Uani 0.278(12) 1 d . U P A 4
H53D H 0.687628 0.231837 0.552427 0.150 Uiso 0.278(12) 1 calc R U P A 4
H53C H 0.596864 0.291848 0.541887 0.150 Uiso 0.278(12) 1 calc R U P A 4
O3 O 0.5477(11) 0.4478(5) 0.4619(4) 0.111(3) Uani 0.354(6) 1 d . U P B -1
C57 C 0.519(2) 0.5082(10) 0.4445(8) 0.073(4) Uani 0.354(6) 1 d . U P B -1
H57A H 0.472264 0.508166 0.405796 0.088 Uiso 0.354(6) 1 calc R U P B -1
H57B H 0.598678 0.532989 0.443924 0.088 Uiso 0.354(6) 1 calc R U P B -1
C56 C 0.438(3) 0.5345(12) 0.4843(12) 0.094(6) Uani 0.354(6) 1 d . U P B -1
H56A H 0.346277 0.533006 0.469036 0.112 Uiso 0.354(6) 1 calc R U P B -1
H56B H 0.462661 0.578461 0.492921 0.112 Uiso 0.354(6) 1 calc R U P B -1
C55 C 0.464(2) 0.4919(14) 0.5402(9) 0.085(6) Uani 0.354(6) 1 d . U P B -1
H55A H 0.504263 0.516444 0.572805 0.102 Uiso 0.354(6) 1 calc R U P B -1
H55B H 0.382286 0.473335 0.550659 0.102 Uiso 0.354(6) 1 calc R U P B -1
C54 C 0.552(2) 0.4436(9) 0.5231(7) 0.077(4) Uani 0.354(6) 1 d . U P B -1
H54A H 0.640568 0.451005 0.541043 0.092 Uiso 0.354(6) 1 calc R U P B -1
H54B H 0.523317 0.401706 0.534485 0.092 Uiso 0.354(6) 1 calc R U P B -1
C58 C 0.734(4) 0.4320(18) 0.4476(16) 0.128(10) Uani 0.146(6) 1 d . U P B -2
H58A H 0.788877 0.434938 0.483598 0.192 Uiso 0.146(6) 1 calc R U P B -2
H58B H 0.785218 0.439997 0.415915 0.192 Uiso 0.146(6) 1 calc R U P B -2
H58C H 0.696076 0.390014 0.443688 0.192 Uiso 0.146(6) 1 calc R U P B -2
C59 C 0.625(4) 0.4807(17) 0.4468(16) 0.103(8) Uani 0.146(6) 1 d . U P B -2
H59A H 0.657281 0.521215 0.434007 0.123 Uiso 0.146(6) 1 calc R U P B -2
H59B H 0.552769 0.467574 0.418557 0.123 Uiso 0.146(6) 1 calc R U P B -2
C60 C 0.574(5) 0.490(2) 0.502(2) 0.107(9) Uani 0.146(6) 1 d . U P B -2
H60A H 0.642574 0.500955 0.532039 0.129 Uiso 0.146(6) 1 calc R U P B -2
H60B H 0.525396 0.452995 0.513130 0.129 Uiso 0.146(6) 1 calc R U P B -2
C61 C 0.488(5) 0.544(4) 0.484(3) 0.112(10) Uani 0.146(6) 1 d . U P B -2
H61A H 0.526123 0.584587 0.495931 0.134 Uiso 0.146(6) 1 calc R U P B -2
H61B H 0.457954 0.543799 0.442992 0.134 Uiso 0.146(6) 1 calc R U P B -2
C62 C 0.395(5) 0.524(3) 0.518(2) 0.112(10) Uani 0.146(6) 1 d . U P B -2
H62A H 0.341654 0.559185 0.526626 0.168 Uiso 0.146(6) 1 calc R U P B -2
H62B H 0.437414 0.505745 0.552916 0.168 Uiso 0.146(6) 1 calc R U P B -2
H62C H 0.341136 0.491869 0.497133 0.168 Uiso 0.146(6) 1 calc R U P B -2

loop_
_atom_site_aniso_label
_atom_site_aniso_U_11
_atom_site_aniso_U_22
_atom_site_aniso_U_33
_atom_site_aniso_U_23
_atom_site_aniso_U_13
_atom_site_aniso_U_12
K1 0.0473(2) 0.0343(2) 0.0389(2) -0.00698(16) 0.00302(17) 0.00161(16)
F1 0.0245(5) 0.0258(5) 0.0574(7) -0.0086(4) -0.0067(4) 0.0068(4)
F2 0.0216(5) 0.0432(6) 0.0762(8) -0.0105(6) -0.0125(5) 0.0040(4)
F3 0.0307(5) 0.0356(6) 0.0617(7) -0.0124(5) -0.0069(5) -0.0090(4)
F4 0.0394(6) 0.0217(5) 0.0556(7) -0.0113(4) -0.0040(5) 0.0009(4)
F5 0.0231(4) 0.0247(4) 0.0477(6) -0.0083(4) -0.0034(4) 0.0060(4)
F6 0.0464(6) 0.0707(8) 0.0324(6) -0.0116(5) 0.0059(5) -0.0311(6)
F7 0.0615(8) 0.0903(10) 0.0325(6) -0.0113(6) 0.0147(5) -0.0315(8)
F8 0.0363(6) 0.0578(7) 0.0438(6) 0.0072(5) 0.0152(5) -0.0090(5)
F9 0.0215(5) 0.0443(6) 0.0497(6) -0.0008(5) 0.0044(4) -0.0085(4)
F10 0.0211(4) 0.0353(5) 0.0354(5) -0.0069(4) 0.0018(4) -0.0032(4)
F11 0.0201(4) 0.0234(4) 0.0384(5) -0.0002(4) 0.0048(4) -0.0001(3)
F12 0.0415(6) 0.0323(5) 0.0314(5) 0.0018(4) 0.0076(4) -0.0065(4)
F13 0.0535(6) 0.0329(5) 0.0315(5) 0.0065(4) -0.0090(5) 0.0027(5)
F14 0.0332(5) 0.0422(6) 0.0449(6) 0.0046(5) -0.0068(4) 0.0169(5)
F15 0.0221(4) 0.0344(5) 0.0424(6) 0.0047(4) 0.0062(4) 0.0098(4)
O1 0.0661(11) 0.0433(9) 0.0871(13) 0.0128(8) 0.0271(10) 0.0106(8)
O2 0.0717(11) 0.0714(11) 0.0457(9) -0.0133(8) 0.0011(8) -0.0118(9)
N1 0.0190(6) 0.0172(5) 0.0257(6) 0.0002(5) -0.0004(5) -0.0002(4)
N2 0.0209(6) 0.0171(6) 0.0295(6) 0.0027(5) 0.0009(5) 0.0010(4)
C1 0.0208(7) 0.0175(6) 0.0304(8) 0.0008(6) -0.0002(6) 0.0003(5)
C2 0.0162(6) 0.0191(7) 0.0284(7) -0.0006(5) 0.0001(5) -0.0003(5)
C3 0.0219(7) 0.0200(7) 0.0292(8) 0.0001(6) 0.0028(6) 0.0009(5)
C4 0.0236(7) 0.0161(6) 0.0261(7) 0.0004(5) 0.0000(6) -0.0002(5)
C5 0.0252(7) 0.0219(7) 0.0298(8) -0.0009(6) -0.0024(6) 0.0010(6)
C6 0.0346(9) 0.0356(9) 0.0283(8) 0.0015(7) -0.0040(7) 0.0013(7)
C7 0.0432(10) 0.0396(10) 0.0289(8) 0.0032(7) 0.0056(7) -0.0011(8)
C8 0.0324(8) 0.0311(8) 0.0371(9) 0.0019(7) 0.0083(7) -0.0037(7)
C9 0.0241(7) 0.0192(7) 0.0326(8) -0.0004(6) 0.0026(6) -0.0021(6)
C10 0.0224(7) 0.0349(9) 0.0317(8) -0.0027(7) -0.0034(6) 0.0001(6)
C11 0.0283(8) 0.0352(9) 0.0459(10) -0.0085(8) -0.0096(7) 0.0052(7)
C12 0.0290(8) 0.0360(9) 0.0509(11) 0.0071(8) -0.0055(8) -0.0050(7)
C13 0.0209(7) 0.0264(8) 0.0382(9) -0.0022(6) 0.0014(6) -0.0020(6)
C14 0.0219(8) 0.0266(8) 0.0761(14) -0.0004(9) -0.0044(8) -0.0018(6)
C15 0.0358(9) 0.0281(8) 0.0548(12) -0.0030(8) -0.0083(8) 0.0033(7)
C16 0.0261(7) 0.0182(7) 0.0330(8) 0.0034(6) 0.0049(6) 0.0024(6)
C17 0.0263(8) 0.0238(7) 0.0355(8) 0.0052(6) 0.0046(6) 0.0042(6)
C18 0.0355(9) 0.0296(9) 0.0489(11) 0.0140(8) 0.0046(8) 0.0088(7)
C19 0.0477(11) 0.0241(8) 0.0605(13) 0.0151(8) 0.0140(9) 0.0048(8)
C20 0.0404(10) 0.0250(8) 0.0571(12) 0.0053(8) 0.0136(9) -0.0070(7)
C21 0.0283(8) 0.0247(8) 0.0421(9) 0.0013(7) 0.0072(7) -0.0023(6)
C22 0.0266(8) 0.0326(8) 0.0378(9) 0.0083(7) -0.0024(7) 0.0000(7)
C23 0.0360(10) 0.0369(10) 0.0616(13) -0.0063(9) -0.0019(9) 0.0007(8)
C24 0.0283(9) 0.0469(11) 0.0529(12) -0.0006(9) -0.0005(8) 0.0046(8)
C25 0.0275(8) 0.0396(10) 0.0483(11) 0.0062(8) 0.0011(8) -0.0091(7)
C26 0.0376(11) 0.0498(12) 0.0662(14) 0.0011(10) 0.0016(10) 0.0115(9)
C27 0.0295(10) 0.0727(16) 0.0764(17) -0.0232(13) 0.0016(10) -0.0115(10)
C28 0.0207(7) 0.0203(7) 0.0283(7) -0.0005(6) 0.0014(6) -0.0005(5)
C29 0.0230(7) 0.0218(7) 0.0365(8) -0.0032(6) 0.0003(6) 0.0020(6)
C30 0.0192(7) 0.0331(9) 0.0458(10) -0.0026(7) -0.0034(7) 0.0005(6)
C31 0.0258(8) 0.0285(8) 0.0404(9) -0.0063(7) -0.0009(7) -0.0078(6)
C32 0.0307(8) 0.0197(7) 0.0369(9) -0.0045(6) 0.0013(7) -0.0011(6)
C33 0.0201(7) 0.0226(7) 0.0331(8) -0.0010(6) 0.0005(6) 0.0015(6)
C34 0.0217(7) 0.0196(7) 0.0318(8) 0.0012(6) 0.0015(6) 0.0022(5)
C35 0.0288(8) 0.0353(9) 0.0333(9) -0.0020(7) 0.0021(7) -0.0088(7)
C36 0.0398(10) 0.0454(10) 0.0305(9) -0.0019(8) 0.0069(7) -0.0080(8)
C37 0.0281(8) 0.0366(9) 0.0388(9) 0.0067(7) 0.0104(7) -0.0017(7)
C38 0.0199(7) 0.0277(8) 0.0408(9) 0.0021(7) 0.0028(6) -0.0001(6)
C39 0.0211(7) 0.0233(7) 0.0328(8) -0.0006(6) 0.0014(6) 0.0034(6)
C40 0.0218(7) 0.0165(6) 0.0297(7) -0.0029(5) 0.0003(6) 0.0006(5)
C41 0.0211(7) 0.0176(6) 0.0318(8) -0.0029(6) -0.0009(6) 0.0006(5)
C42 0.0330(8) 0.0214(7) 0.0283(8) -0.0036(6) 0.0034(6) -0.0045(6)
C43 0.0392(9) 0.0209(7) 0.0265(8) 0.0003(6) -0.0072(7) 0.0012(6)
C44 0.0284(8) 0.0250(7) 0.0335(8) -0.0027(6) -0.0062(6) 0.0076(6)
C45 0.0235(7) 0.0216(7) 0.0313(8) -0.0022(6) 0.0004(6) 0.0029(6)
C50 0.126(3) 0.103(3) 0.085(2) -0.018(2) 0.005(2) -0.056(3)
B1 0.0176(7) 0.0179(7) 0.0298(8) -0.0007(6) 0.0000(6) 0.0009(6)
C46 0.089(3) 0.051(2) 0.070(3) 0.0187(18) 0.024(2) 0.017(2)
C47 0.090(4) 0.054(3) 0.112(5) -0.011(3) 0.045(4) -0.004(3)
C48 0.068(2) 0.059(2) 0.063(2) 0.0131(18) 0.0124(18) 0.0080(18)
C49 0.092(3) 0.0355(15) 0.0416(17) 0.0021(12) 0.0218(17) 0.0028(16)
C46A 0.111(5) 0.112(5) 0.113(5) -0.0013(10) 0.0108(11) 0.0002(10)
C47A 0.082(6) 0.116(7) 0.083(6) -0.057(6) -0.021(5) 0.046(5)
C48A 0.093(8) 0.087(8) 0.062(6) -0.007(6) -0.006(6) 0.034(6)
C49A 0.084(6) 0.074(5) 0.067(5) -0.010(4) 0.010(5) -0.007(5)
C51 0.130(5) 0.090(4) 0.126(5) -0.044(4) -0.052(4) -0.008(4)
C52 0.137(6) 0.096(4) 0.076(3) 0.005(3) -0.033(4) -0.003(4)
C53 0.098(4) 0.076(3) 0.042(2) 0.001(2) 0.009(2) 0.007(3)
C51A 0.060(6) 0.064(7) 0.079(7) -0.009(5) -0.012(5) -0.007(5)
C52A 0.071(7) 0.107(9) 0.048(5) -0.020(6) -0.001(5) 0.010(6)
C53A 0.134(11) 0.134(12) 0.109(11) 0.016(8) 0.028(8) -0.021(9)
O3 0.121(6) 0.109(6) 0.105(6) 0.038(5) 0.024(5) 0.015(5)
C57 0.091(8) 0.062(6) 0.063(7) -0.003(5) -0.009(6) -0.002(5)
C56 0.087(9) 0.090(10) 0.105(10) -0.004(8) 0.011(7) 0.012(8)
C55 0.082(9) 0.092(9) 0.083(10) 0.001(8) 0.016(8) -0.005(7)
C54 0.081(7) 0.085(8) 0.064(6) 0.016(6) 0.009(5) 0.003(6)
C58 0.128(10) 0.128(10) 0.128(10) 0.000(2) 0.013(2) 0.001(2)
C59 0.104(11) 0.105(11) 0.100(11) -0.007(8) 0.012(8) -0.012(8)
C60 0.111(11) 0.110(13) 0.102(12) 0.002(9) 0.014(9) 0.002(9)
C61 0.114(12) 0.107(13) 0.115(14) -0.002(9) 0.013(9) 0.003(8)
C62 0.112(10) 0.112(10) 0.112(10) 0.000(2) 0.011(2) 0.000(2)

loop_
_atom_type_symbol
_atom_type_description
_atom_type_scat_dispersion_real
_atom_type_scat_dispersion_imag
_atom_type_scat_source
C C 0.0181 0.0091 'International Tables Vol C Tables 4.2.6.8 and 6.1.1.4'
H H 0.0000 0.0000 'International Tables Vol C Tables 4.2.6.8 and 6.1.1.4'
B B 0.0090 0.0039 'International Tables Vol C Tables 4.2.6.8 and 6.1.1.4'
F F 0.0727 0.0534 'International Tables Vol C Tables 4.2.6.8 and 6.1.1.4'
K K 0.3868 1.0657 'International Tables Vol C Tables 4.2.6.8 and 6.1.1.4'
N N 0.0311 0.0180 'International Tables Vol C Tables 4.2.6.8 and 6.1.1.4'
O O 0.0492 0.0322 'International Tables Vol C Tables 4.2.6.8 and 6.1.1.4'

loop_
_exptl_crystal_face_index_h
_exptl_crystal_face_index_k
_exptl_crystal_face_index_l
_exptl_crystal_face_perp_dist
0 0 1 0.0255
0 0 -1 0.0382
-7 2 0 0.0453
7 -2 0 0.1434
0 -14 -1 0.0462
6 6 -7 0.1255
-5 -6 7 0.0517
-5 6 8 0.0475
0 -1 1 0.0350
0 1 -1 0.0175
0 11 9 0.0102
0 -11 -9 0.0434

loop_
_geom_angle_atom_site_label_1
_geom_angle_atom_site_label_2
_geom_angle_atom_site_label_3
_geom_angle
_geom_angle_site_symmetry_1
_geom_angle_site_symmetry_3
_geom_angle_publ_flag
O2 K1 O1 90.62(7) . . ?
O2 K1 F3 81.86(5) . 2_655 ?
O1 K1 F3 97.40(5) . 2_655 ?
O2 K1 C1 128.22(5) . . ?
O1 K1 C1 139.79(6) . . ?
F3 K1 C1 80.72(4) 2_655 . ?
O2 K1 F4 127.78(5) . 2_655 ?
O1 K1 F4 70.05(5) . 2_655 ?
F3 K1 F4 54.99(3) 2_655 2_655 ?
C1 K1 F4 76.63(4) . 2_655 ?
O2 K1 C4 115.08(5) . . ?
O1 K1 C4 134.04(5) . . ?
F3 K1 C4 122.37(4) 2_655 . ?
C1 K1 C4 44.51(4) . . ?
F4 K1 C4 112.72(4) 2_655 . ?
O2 K1 C9 126.47(6) . . ?
O1 K1 C9 109.35(5) . . ?
F3 K1 C9 139.26(4) 2_655 . ?
C1 K1 C9 58.95(4) . . ?
F4 K1 C9 105.76(4) 2_655 . ?
C4 K1 C9 24.78(4) . . ?
O2 K1 C53A 19.8(4) . . ?
O1 K1 C53A 77.3(5) . . ?
F3 K1 C53A 98.1(4) 2_655 . ?
C1 K1 C53A 142.9(5) . . ?
F4 K1 C53A 132.7(5) 2_655 . ?
C4 K1 C53A 114.6(5) . . ?
C9 K1 C53A 117.1(5) . . ?
O2 K1 C49A 74.4(2) . . ?
O1 K1 C49A 23.05(19) . . ?
F3 K1 C49A 79.05(19) 2_655 . ?
C1 K1 C49A 146.7(2) . . ?
F4 K1 C49A 70.11(19) 2_655 . ?
C4 K1 C49A 156.62(19) . . ?
C9 K1 C49A 132.23(19) . . ?
O2 K1 C15 155.72(6) . . ?
O1 K1 C15 76.80(6) . . ?
F3 K1 C15 119.92(4) 2_655 . ?
C1 K1 C15 70.00(5) . . ?
F4 K1 C15 67.54(4) 2_655 . ?
C4 K1 C15 64.29(4) . . ?
C9 K1 C15 43.76(4) . . ?
C53A K1 C15 136.1(4) . . ?
C49A K1 C15 98.02(19) . . ?
O2 K1 C53 21.87(11) . . ?
O1 K1 C53 85.37(12) . . ?
F3 K1 C53 103.58(11) 2_655 . ?
C1 K1 C53 134.40(11) . . ?
F4 K1 C53 142.83(11) 2_655 . ?
C4 K1 C53 104.43(11) . . ?
C9 K1 C53 108.57(11) . . ?
C15 K1 C53 134.44(11) . . ?
C31 F3 K1 122.07(10) . 2_645 ?
C32 F4 K1 117.17(9) . 2_645 ?
C49 O1 C46 108.0(3) . . ?
C49A O1 C46A 104.5(8) . . ?
C49 O1 K1 121.27(17) . . ?
C46 O1 K1 129.5(2) . . ?
C49A O1 K1 110.5(5) . . ?
C46A O1 K1 129.7(6) . . ?
C53A O2 C50 109.1(12) . . ?
C50 O2 C53 111.9(3) . . ?
C53A O2 K1 114.8(12) . . ?
C50 O2 K1 132.3(2) . . ?
C53 O2 K1 115.6(3) . . ?
C1 N1 C2 113.69(13) . . ?
C1 N1 C4 113.38(12) . . ?
C2 N1 C4 132.74(12) . . ?
C1 N2 C3 111.90(12) . . ?
C1 N2 C16 123.24(13) . . ?
C3 N2 C16 124.77(13) . . ?
N2 C1 N1 102.61(13) . . ?
N2 C1 K1 145.92(10) . . ?
N1 C1 K1 110.67(10) . . ?
C3 C2 N1 102.36(12) . . ?
C3 C2 B1 121.59(14) . . ?
N1 C2 B1 136.02(13) . . ?
C2 C3 N2 109.42(14) . . ?
C5 C4 C9 121.86(15) . . ?
C5 C4 N1 118.95(14) . . ?
C9 C4 N1 118.45(13) . . ?
C5 C4 K1 91.76(9) . . ?
C9 C4 K1 78.44(9) . . ?
N1 C4 K1 91.29(8) . . ?
C6 C5 C4 117.92(15) . . ?
C6 C5 C10 120.40(15) . . ?
C4 C5 C10 121.49(15) . . ?
C7 C6 C5 121.19(16) . . ?
C6 C7 C8 120.01(17) . . ?
C7 C8 C9 121.37(17) . . ?
C8 C9 C4 117.64(15) . . ?
C8 C9 C13 119.32(15) . . ?
C4 C9 C13 123.04(15) . . ?
C8 C9 K1 91.33(10) . . ?
C4 C9 K1 76.78(8) . . ?
C13 C9 K1 101.24(9) . . ?
C5 C10 C11 112.68(15) . . ?
C5 C10 C12 109.69(14) . . ?
C11 C10 C12 110.43(14) . . ?
C9 C13 C14 111.37(14) . . ?
C9 C13 C15 111.96(14) . . ?
C14 C13 C15 109.76(14) . . ?
C21 C16 C17 122.95(15) . . ?
C21 C16 N2 118.57(14) . . ?
C17 C16 N2 118.48(14) . . ?
C18 C17 C16 117.40(16) . . ?
C18 C17 C22 120.95(15) . . ?
C16 C17 C22 121.63(14) . . ?
C19 C18 C17 121.03(17) . . ?
C18 C19 C20 120.48(17) . . ?
C19 C20 C21 121.10(17) . . ?
C20 C21 C16 117.00(16) . . ?
C20 C21 C25 121.09(16) . . ?
C16 C21 C25 121.86(15) . . ?
C17 C22 C24 112.85(15) . . ?
C17 C22 C23 111.08(16) . . ?
C24 C22 C23 109.64(16) . . ?
C26 C25 C21 110.74(17) . . ?
C26 C25 C27 109.57(17) . . ?
C21 C25 C27 113.22(18) . . ?
C29 C28 C33 113.18(14) . . ?
C29 C28 B1 127.50(13) . . ?
C33 C28 B1 119.32(13) . . ?
F1 C29 C28 121.07(14) . . ?
F1 C29 C30 114.87(14) . . ?
C28 C29 C30 124.05(15) . . ?
F2 C30 C31 119.58(15) . . ?
F2 C30 C29 120.75(15) . . ?
C31 C30 C29 119.66(15) . . ?
F3 C31 C32 120.15(15) . . ?
F3 C31 C30 120.91(15) . . ?
C32 C31 C30 118.91(15) . . ?
F4 C32 C31 119.11(14) . . ?
F4 C32 C33 121.32(15) . . ?
C31 C32 C33 119.52(15) . . ?
F5 C33 C32 115.70(14) . . ?
F5 C33 C28 119.55(13) . . ?
C32 C33 C28 124.67(14) . . ?
C35 C34 C39 112.03(15) . . ?
C35 C34 B1 127.39(14) . . ?
C39 C34 B1 120.25(14) . . ?
F6 C35 C36 113.84(16) . . ?
F6 C35 C34 121.39(15) . . ?
C36 C35 C34 124.76(16) . . ?
F7 C36 C37 119.64(17) . . ?
F7 C36 C35 120.37(17) . . ?
C37 C36 C35 119.97(17) . . ?
F8 C37 C36 120.71(17) . . ?
F8 C37 C38 120.81(16) . . ?
C36 C37 C38 118.48(16) . . ?
F9 C38 C37 119.69(15) . . ?
F9 C38 C39 120.75(16) . . ?
C37 C38 C39 119.56(15) . . ?
F10 C39 C38 115.50(14) . . ?
F10 C39 C34 119.32(14) . . ?
C38 C39 C34 125.19(16) . . ?
C45 C40 C41 112.91(14) . . ?
C45 C40 B1 127.96(14) . . ?
C41 C40 B1 118.59(13) . . ?
F11 C41 C42 115.34(14) . . ?
F11 C41 C40 119.48(13) . . ?
C42 C41 C40 125.10(14) . . ?
F12 C42 C43 119.79(15) . . ?
F12 C42 C41 121.14(15) . . ?
C43 C42 C41 119.06(15) . . ?
F13 C43 C44 120.65(15) . . ?
F13 C43 C42 120.38(16) . . ?
C44 C43 C42 118.97(15) . . ?
F14 C44 C43 119.48(15) . . ?
F14 C44 C45 120.44(16) . . ?
C43 C44 C45 120.07(15) . . ?
F15 C45 C44 114.54(14) . . ?
F15 C45 C40 121.54(14) . . ?
C44 C45 C40 123.88(15) . . ?
O2 C50 C51 105.0(4) . . ?
O2 C50 C51A 93.9(5) . . ?
C2 B1 C28 113.60(12) . . ?
C2 B1 C40 115.05(13) . . ?
C28 B1 C40 102.96(12) . . ?
C2 B1 C34 102.69(12) . . ?
C28 B1 C34 109.55(12) . . ?
C40 B1 C34 113.23(12) . . ?
O1 C46 C47 104.6(4) . . ?
C48 C47 C46 105.1(4) . . ?
C47 C48 C49 104.7(4) . . ?
O1 C49 C48 107.6(3) . . ?
C47A C46A O1 110.6(12) . . ?
C46A C47A C48A 108.9(12) . . ?
C49A C48A C47A 103.3(10) . . ?
O1 C49A C48A 103.7(9) . . ?
C52 C51 C50 101.3(5) . . ?
C53 C52 C51 105.2(5) . . ?
C52 C53 O2 105.2(5) . . ?
C52A C51A C50 87.0(9) . . ?
C53A C52A C51A 97.9(13) . . ?
O2 C53A C52A 113.6(19) . . ?
C57 O3 C54 109.8(13) . . ?
O3 C57 C56 107.2(18) . . ?
C57 C56 C55 105(2) . . ?
C54 C55 C56 103.1(18) . . ?
O3 C54 C55 106.2(14) . . ?
C60 C59 C58 114(4) . . ?
C59 C60 C61 97(5) . . ?
C62 C61 C60 92(6) . . ?

loop_
_geom_bond_atom_site_label_1
_geom_bond_atom_site_label_2
_geom_bond_distance
_geom_bond_site_symmetry_2
_geom_bond_publ_flag
K1 O2 2.6268(17) . ?
K1 O1 2.6658(18) . ?
K1 F3 2.8540(12) 2_655 ?
K1 C1 2.8799(16) . ?
K1 F4 3.0014(11) 2_655 ?
K1 C4 3.2686(15) . ?
K1 C9 3.2895(15) . ?
K1 C53A 3.35(3) . ?
K1 C49A 3.445(11) . ?
K1 C15 3.4904(19) . ?
K1 C53 3.506(5) . ?
F1 C29 1.3508(18) . ?
F2 C30 1.3440(19) . ?
F3 C31 1.3479(18) . ?
F4 C32 1.3495(18) . ?
F5 C33 1.3529(17) . ?
F6 C35 1.3560(19) . ?
F7 C36 1.343(2) . ?
F8 C37 1.342(2) . ?
F9 C38 1.3431(19) . ?
F10 C39 1.3491(19) . ?
F11 C41 1.3500(17) . ?
F12 C42 1.341(2) . ?
F13 C43 1.3451(19) . ?
F14 C44 1.3453(19) . ?
F15 C45 1.3445(19) . ?
O1 C49 1.414(4) . ?
O1 C46 1.439(4) . ?
O1 C49A 1.440(10) . ?
O1 C46A 1.545(16) . ?
O2 C53A 1.25(2) . ?
O2 C50 1.379(4) . ?
O2 C53 1.449(6) . ?
N1 C1 1.3751(18) . ?
N1 C2 1.423(2) . ?
N1 C4 1.444(2) . ?
N2 C1 1.351(2) . ?
N2 C3 1.3866(19) . ?
N2 C16 1.4388(19) . ?
C2 C3 1.360(2) . ?
C2 B1 1.648(2) . ?
C4 C5 1.404(2) . ?
C4 C9 1.407(2) . ?
C5 C6 1.395(2) . ?
C5 C10 1.517(2) . ?
C6 C7 1.382(3) . ?
C7 C8 1.383(3) . ?
C8 C9 1.396(2) . ?
C9 C13 1.525(2) . ?
C10 C11 1.530(2) . ?
C10 C12 1.534(3) . ?
C13 C14 1.528(2) . ?
C13 C15 1.532(2) . ?
C16 C21 1.401(2) . ?
C16 C17 1.402(2) . ?
C17 C18 1.391(2) . ?
C17 C22 1.521(2) . ?
C18 C19 1.380(3) . ?
C19 C20 1.383(3) . ?
C20 C21 1.397(2) . ?
C21 C25 1.521(3) . ?
C22 C24 1.526(2) . ?
C22 C23 1.528(3) . ?
C25 C26 1.520(3) . ?
C25 C27 1.525(3) . ?
C28 C29 1.388(2) . ?
C28 C33 1.392(2) . ?
C28 B1 1.662(2) . ?
C29 C30 1.388(2) . ?
C30 C31 1.375(2) . ?
C31 C32 1.373(2) . ?
C32 C33 1.377(2) . ?
C34 C35 1.389(2) . ?
C34 C39 1.398(2) . ?
C34 B1 1.668(2) . ?
C35 C36 1.387(3) . ?
C36 C37 1.371(3) . ?
C37 C38 1.374(3) . ?
C38 C39 1.380(2) . ?
C40 C45 1.393(2) . ?
C40 C41 1.394(2) . ?
C40 B1 1.662(2) . ?
C41 C42 1.381(2) . ?
C42 C43 1.380(2) . ?
C43 C44 1.369(3) . ?
C44 C45 1.390(2) . ?
C50 C51 1.519(7) . ?
C50 C51A 1.800(13) . ?
C46 C47 1.497(7) . ?
C47 C48 1.436(7) . ?
C48 C49 1.514(5) . ?
C46A C47A 1.272(18) . ?
C47A C48A 1.550(18) . ?
C48A C49A 1.504(17) . ?
C51 C52 1.518(12) . ?
C52 C53 1.437(9) . ?
C51A C52A 1.56(2) . ?
C52A C53A 1.48(3) . ?
O3 C57 1.38(2) . ?
O3 C54 1.44(2) . ?
C57 C56 1.44(3) . ?
C56 C55 1.60(4) . ?
C55 C54 1.47(4) . ?
C58 C59 1.54(5) . ?
C59 C60 1.46(7) . ?
C60 C61 1.49(8) . ?
C61 C62 1.38(8) . ?

loop_
_geom_torsion_atom_site_label_1
_geom_torsion_atom_site_label_2
_geom_torsion_atom_site_label_3
_geom_torsion_atom_site_label_4
_geom_torsion
_geom_torsion_site_symmetry_1
_geom_torsion_site_symmetry_2
_geom_torsion_site_symmetry_3
_geom_torsion_site_symmetry_4
_geom_torsion_publ_flag
C3 N2 C1 N1 -1.34(16) . . . . ?
C16 N2 C1 N1 -177.99(13) . . . . ?
C3 N2 C1 K1 166.15(14) . . . . ?
C16 N2 C1 K1 -10.5(3) . . . . ?
C2 N1 C1 N2 1.09(16) . . . . ?
C4 N1 C1 N2 176.78(12) . . . . ?
C2 N1 C1 K1 -171.46(9) . . . . ?
C4 N1 C1 K1 4.24(14) . . . . ?
C1 N1 C2 C3 -0.42(16) . . . . ?
C4 N1 C2 C3 -175.05(14) . . . . ?
C1 N1 C2 B1 -178.39(15) . . . . ?
C4 N1 C2 B1 7.0(3) . . . . ?
N1 C2 C3 N2 -0.43(16) . . . . ?
B1 C2 C3 N2 177.92(12) . . . . ?
C1 N2 C3 C2 1.18(17) . . . . ?
C16 N2 C3 C2 177.77(13) . . . . ?
C1 N1 C4 C5 -96.22(16) . . . . ?
C2 N1 C4 C5 78.4(2) . . . . ?
C1 N1 C4 C9 74.05(17) . . . . ?
C2 N1 C4 C9 -111.32(18) . . . . ?
C1 N1 C4 K1 -3.49(11) . . . . ?
C2 N1 C4 K1 171.14(14) . . . . ?
C9 C4 C5 C6 0.5(2) . . . . ?
N1 C4 C5 C6 170.43(14) . . . . ?
K1 C4 C5 C6 77.99(14) . . . . ?
C9 C4 C5 C10 -174.55(14) . . . . ?
N1 C4 C5 C10 -4.6(2) . . . . ?
K1 C4 C5 C10 -97.08(14) . . . . ?
C4 C5 C6 C7 -1.2(3) . . . . ?
C10 C5 C6 C7 173.89(17) . . . . ?
C5 C6 C7 C8 1.1(3) . . . . ?
C6 C7 C8 C9 -0.2(3) . . . . ?
C7 C8 C9 C4 -0.5(2) . . . . ?
C7 C8 C9 C13 -179.96(16) . . . . ?
C7 C8 C9 K1 -76.28(17) . . . . ?
C5 C4 C9 C8 0.3(2) . . . . ?
N1 C4 C9 C8 -169.62(14) . . . . ?
K1 C4 C9 C8 -84.48(14) . . . . ?
C5 C4 C9 C13 179.76(14) . . . . ?
N1 C4 C9 C13 9.8(2) . . . . ?
K1 C4 C9 C13 94.94(14) . . . . ?
C5 C4 C9 K1 84.83(14) . . . . ?
N1 C4 C9 K1 -85.14(12) . . . . ?
C6 C5 C10 C11 43.9(2) . . . . ?
C4 C5 C10 C11 -141.14(15) . . . . ?
C6 C5 C10 C12 -79.54(19) . . . . ?
C4 C5 C10 C12 95.40(18) . . . . ?
C8 C9 C13 C14 -57.7(2) . . . . ?
C4 C9 C13 C14 122.92(17) . . . . ?
K1 C9 C13 C14 -155.64(13) . . . . ?
C8 C9 C13 C15 65.6(2) . . . . ?
C4 C9 C13 C15 -113.76(18) . . . . ?
K1 C9 C13 C15 -32.32(15) . . . . ?
C1 N2 C16 C21 86.51(19) . . . . ?
C3 N2 C16 C21 -89.7(2) . . . . ?
C1 N2 C16 C17 -93.50(19) . . . . ?
C3 N2 C16 C17 90.28(19) . . . . ?
C21 C16 C17 C18 2.1(3) . . . . ?
N2 C16 C17 C18 -177.92(16) . . . . ?
C21 C16 C17 C22 -179.59(16) . . . . ?
N2 C16 C17 C22 0.4(2) . . . . ?
C16 C17 C18 C19 -1.1(3) . . . . ?
C22 C17 C18 C19 -179.47(18) . . . . ?
C17 C18 C19 C20 -0.7(3) . . . . ?
C18 C19 C20 C21 1.7(3) . . . . ?
C19 C20 C21 C16 -0.8(3) . . . . ?
C19 C20 C21 C25 176.78(19) . . . . ?
C17 C16 C21 C20 -1.1(3) . . . . ?
N2 C16 C21 C20 178.88(16) . . . . ?
C17 C16 C21 C25 -178.69(17) . . . . ?
N2 C16 C21 C25 1.3(3) . . . . ?
C18 C17 C22 C24 -34.6(2) . . . . ?
C16 C17 C22 C24 147.11(17) . . . . ?
C18 C17 C22 C23 89.0(2) . . . . ?
C16 C17 C22 C23 -89.3(2) . . . . ?
C20 C21 C25 C26 -79.0(2) . . . . ?
C16 C21 C25 C26 98.5(2) . . . . ?
C20 C21 C25 C27 44.5(3) . . . . ?
C16 C21 C25 C27 -138.0(2) . . . . ?
C33 C28 C29 F1 -179.85(15) . . . . ?
B1 C28 C29 F1 -0.3(3) . . . . ?
C33 C28 C29 C30 -0.8(3) . . . . ?
B1 C28 C29 C30 178.69(17) . . . . ?
F1 C29 C30 F2 0.0(3) . . . . ?
C28 C29 C30 F2 -179.10(17) . . . . ?
F1 C29 C30 C31 178.88(17) . . . . ?
C28 C29 C30 C31 -0.2(3) . . . . ?
K1 F3 C31 C32 -21.2(2) 2_645 . . . ?
K1 F3 C31 C30 156.58(14) 2_645 . . . ?
F2 C30 C31 F3 2.4(3) . . . . ?
C29 C30 C31 F3 -176.51(17) . . . . ?
F2 C30 C31 C32 -179.75(17) . . . . ?
C29 C30 C31 C32 1.3(3) . . . . ?
K1 F4 C32 C31 20.5(2) 2_645 . . . ?
K1 F4 C32 C33 -156.87(13) 2_645 . . . ?
F3 C31 C32 F4 -0.9(3) . . . . ?
C30 C31 C32 F4 -178.80(17) . . . . ?
F3 C31 C32 C33 176.48(16) . . . . ?
C30 C31 C32 C33 -1.4(3) . . . . ?
F4 C32 C33 F5 1.1(2) . . . . ?
C31 C32 C33 F5 -176.22(16) . . . . ?
F4 C32 C33 C28 177.66(16) . . . . ?
C31 C32 C33 C28 0.3(3) . . . . ?
C29 C28 C33 F5 177.17(14) . . . . ?
B1 C28 C33 F5 -2.4(2) . . . . ?
C29 C28 C33 C32 0.8(2) . . . . ?
B1 C28 C33 C32 -178.78(16) . . . . ?
C39 C34 C35 F6 -176.95(16) . . . . ?
B1 C34 C35 F6 -3.7(3) . . . . ?
C39 C34 C35 C36 1.5(3) . . . . ?
B1 C34 C35 C36 174.75(17) . . . . ?
F6 C35 C36 F7 -0.7(3) . . . . ?
C34 C35 C36 F7 -179.21(18) . . . . ?
F6 C35 C36 C37 177.78(18) . . . . ?
C34 C35 C36 C37 -0.7(3) . . . . ?
F7 C36 C37 F8 -0.5(3) . . . . ?
C35 C36 C37 F8 -178.99(18) . . . . ?
F7 C36 C37 C38 178.58(18) . . . . ?
C35 C36 C37 C38 0.1(3) . . . . ?
F8 C37 C38 F9 -0.8(3) . . . . ?
C36 C37 C38 F9 -179.87(16) . . . . ?
F8 C37 C38 C39 178.74(15) . . . . ?
C36 C37 C38 C39 -0.3(3) . . . . ?
F9 C38 C39 F10 0.8(2) . . . . ?
C37 C38 C39 F10 -178.68(15) . . . . ?
F9 C38 C39 C34 -179.21(15) . . . . ?
C37 C38 C39 C34 1.3(3) . . . . ?
C35 C34 C39 F10 178.22(14) . . . . ?
B1 C34 C39 F10 4.4(2) . . . . ?
C35 C34 C39 C38 -1.7(2) . . . . ?
B1 C34 C39 C38 -175.57(14) . . . . ?
C45 C40 C41 F11 -175.39(13) . . . . ?
B1 C40 C41 F11 -3.2(2) . . . . ?
C45 C40 C41 C42 1.4(2) . . . . ?
B1 C40 C41 C42 173.62(14) . . . . ?
F11 C41 C42 F12 -2.9(2) . . . . ?
C40 C41 C42 F12 -179.76(14) . . . . ?
F11 C41 C42 C43 175.72(13) . . . . ?
C40 C41 C42 C43 -1.2(2) . . . . ?
F12 C42 C43 F13 0.0(2) . . . . ?
C41 C42 C43 F13 -178.63(14) . . . . ?
F12 C42 C43 C44 179.23(14) . . . . ?
C41 C42 C43 C44 0.6(2) . . . . ?
F13 C43 C44 F14 -1.6(2) . . . . ?
C42 C43 C44 F14 179.12(14) . . . . ?
F13 C43 C44 C45 178.80(14) . . . . ?
C42 C43 C44 C45 -0.5(2) . . . . ?
F14 C44 C45 F15 3.5(2) . . . . ?
C43 C44 C45 F15 -176.90(14) . . . . ?
F14 C44 C45 C40 -178.78(14) . . . . ?
C43 C44 C45 C40 0.8(3) . . . . ?
C41 C40 C45 F15 176.35(13) . . . . ?
B1 C40 C45 F15 5.0(2) . . . . ?
C41 C40 C45 C44 -1.2(2) . . . . ?
B1 C40 C45 C44 -172.51(15) . . . . ?
C53 O2 C50 C51 -15.5(6) . . . . ?
K1 O2 C50 C51 168.4(4) . . . . ?
C53A O2 C50 C51A 44.1(18) . . . . ?
K1 O2 C50 C51A -159.5(5) . . . . ?
C3 C2 B1 C28 -87.25(17) . . . . ?
N1 C2 B1 C28 90.4(2) . . . . ?
C3 C2 B1 C40 154.44(14) . . . . ?
N1 C2 B1 C40 -27.9(2) . . . . ?
C3 C2 B1 C34 30.96(17) . . . . ?
N1 C2 B1 C34 -151.37(15) . . . . ?
C29 C28 B1 C2 0.8(2) . . . . ?
C33 C28 B1 C2 -179.75(14) . . . . ?
C29 C28 B1 C40 125.85(17) . . . . ?
C33 C28 B1 C40 -54.67(18) . . . . ?
C29 C28 B1 C34 -113.41(17) . . . . ?
C33 C28 B1 C34 66.08(18) . . . . ?
C45 C40 B1 C2 -119.50(16) . . . . ?
C41 C40 B1 C2 69.60(17) . . . . ?
C45 C40 B1 C28 116.38(16) . . . . ?
C41 C40 B1 C28 -54.52(17) . . . . ?
C45 C40 B1 C34 -1.8(2) . . . . ?
C41 C40 B1 C34 -172.72(13) . . . . ?
C35 C34 B1 C2 -111.46(17) . . . . ?
C39 C34 B1 C2 61.35(17) . . . . ?
C35 C34 B1 C28 9.6(2) . . . . ?
C39 C34 B1 C28 -177.63(13) . . . . ?
C35 C34 B1 C40 123.86(17) . . . . ?
C39 C34 B1 C40 -63.33(18) . . . . ?
C49 O1 C46 C47 25.0(5) . . . . ?
K1 O1 C46 C47 -167.6(3) . . . . ?
O1 C46 C47 C48 -32.4(6) . . . . ?
C46 C47 C48 C49 26.6(6) . . . . ?
C46 O1 C49 C48 -8.7(4) . . . . ?
K1 O1 C49 C48 -177.3(2) . . . . ?
C47 C48 C49 O1 -11.8(5) . . . . ?
C49A O1 C46A C47A -18.0(15) . . . . ?
K1 O1 C46A C47A -151.2(10) . . . . ?
O1 C46A C47A C48A -0.8(18) . . . . ?
C46A C47A C48A C49A 18.5(18) . . . . ?
C46A O1 C49A C48A 28.3(11) . . . . ?
K1 O1 C49A C48A 171.5(7) . . . . ?
C47A C48A C49A O1 -28.8(13) . . . . ?
O2 C50 C51 C52 29.4(8) . . . . ?
C50 C51 C52 C53 -33.4(10) . . . . ?
C51 C52 C53 O2 25.0(9) . . . . ?
C50 O2 C53 C52 -6.1(6) . . . . ?
K1 O2 C53 C52 170.8(4) . . . . ?
O2 C50 C51A C52A -56.4(10) . . . . ?
C50 C51A C52A C53A 47.6(14) . . . . ?
C50 O2 C53A C52A -13(3) . . . . ?
K1 O2 C53A C52A -174.0(14) . . . . ?
C51A C52A C53A O2 -31(2) . . . . ?
C54 O3 C57 C56 -31(2) . . . . ?
O3 C57 C56 C55 20(3) . . . . ?
C57 C56 C55 C54 -3(3) . . . . ?
C57 O3 C54 C55 28(2) . . . . ?
C56 C55 C54 O3 -14(3) . . . . ?
C58 C59 C60 C61 173(4) . . . . ?
C59 C60 C61 C62 144(4) . . . . ?

loop_
_exptl_oxdiff_crystal_face_indexfrac_h
_exptl_oxdiff_crystal_face_indexfrac_k
_exptl_oxdiff_crystal_face_indexfrac_l
_exptl_oxdiff_crystal_face_x
_exptl_oxdiff_crystal_face_y
_exptl_oxdiff_crystal_face_z
-0.0000 0.0000 1.0000 -0.0132 -0.0560 0.0313
0.0000 -0.0000 -1.0000 0.0132 0.0560 -0.0313
-6.6539 2.1057 0.2172 0.1284 0.5375 0.8334
6.6633 -2.1078 -0.4899 -0.1249 -0.5230 -0.8431
-0.0984 -13.8471 -1.1553 -0.9607 0.2300 -0.1551
5.5433 5.5997 -7.4783 0.5075 -0.1222 -0.8529
-5.3758 -6.4744 7.1544 -0.5644 0.1358 0.8142
-5.3277 5.7260 8.2281 0.2812 -0.0666 0.9573
-0.0000 -1.0000 1.0000 -0.0837 -0.0447 0.0218
0.0000 1.0000 -1.0000 0.0837 0.0447 -0.0218
0.0635 11.2093 8.9985 0.6713 -0.6366 0.3796
0.0919 -11.1421 -9.1342 -0.6644 0.6300 -0.4021
